data_1525259
loop_
_publ_author_name
'Shimomura, O.'
'Takemura, K.'
'Fujii, Y.'
'Minomura, S.'

_publ_section_title
;
 Structure analysis of high pressure metallic state of iodine
;
_journal_name_full 'Physical Review, Serie 3. B - Condensed Matter (18,1978-)'
_journal_page_first 715
_journal_page_last 719
_journal_volume 18
_journal_year 1978
_chemical_formula_sum I2
_space_group_IT_number 64
_symmetry_space_group_name_Hall '-C 2ac 2'
_symmetry_space_group_name_H-M 'C m c e'
_cell_angle_alpha 90
_cell_angle_beta 90
_cell_angle_gamma 90
_cell_formula_units_Z 4
_cell_length_a 5.779
_cell_length_b 3.943
_cell_length_c 9.076
_cell_volume 206.811
_citation_journal_id_ASTM PRBMDO
_cod_data_source_file Shimomura_PRBMDO_1978_518.cif
_cod_data_source_block I2
_cod_original_cell_volume 206.8112
_cod_database_code 1525259

loop_
_symmetry_equiv_pos_as_xyz
x,y,z
-x+1/2,-y,z+1/2
x,-y,-z
-x+1/2,y,-z+1/2
-x,-y,-z
x-1/2,y,-z-1/2
-x,y,z
x-1/2,-y,z-1/2
x+1/2,y+1/2,z
-x+1,-y+1/2,z+1/2
x+1/2,-y+1/2,-z
-x+1,y+1/2,-z+1/2
-x+1/2,-y+1/2,-z
x,y+1/2,-z-1/2
-x+1/2,y+1/2,z
x,-y+1/2,z-1/2

loop_
_atom_site_label
_atom_site_type_symbol
_atom_site_fract_x
_atom_site_fract_y
_atom_site_fract_z
_atom_site_occupancy
_atom_site_U_iso_or_equiv
I1 I 0 0.194 0.128 1 0.0
